data_2008320
loop_
_publ_author_name
'Atakol, Orhan'
'Arici, Cengiz'
'Ercan, Filiz'
'\"Ulk\"u, Din\,cer'

_publ_section_title
;Bis{(\m-acetato)[\m-bis(salicylidene)-1,3-propanediaminato]copper(II)}copper(II)
 dioxane solvate
;
_journal_issue 4
_journal_name_full 'Acta Crystallographica Section C'
_journal_page_first 511
_journal_page_last 513
_journal_paper_doi 10.1107/S0108270198014334
_journal_volume 55
_journal_year 1999
_chemical_formula_moiety '[Cu3 (C2 H3 O2 )2 (C17 H16 N2 O2)2 ].C4 H8 O2'
_chemical_formula_sum 'C42 H46 Cu3 N4 O10'
_chemical_formula_weight 957.476
_space_group_IT_number 2
_symmetry_cell_setting triclinic
_symmetry_space_group_name_Hall '-P 1'
_symmetry_space_group_name_H-M 'P -1'
_atom_type_scat_source IntTabIV
_cell_angle_alpha 63.847(2)
_cell_angle_beta 72.015(3)
_cell_angle_gamma 79.359(2)
_cell_formula_units_Z 1
_cell_length_a 10.0761(12)
_cell_length_b 10.6819(13)
_cell_length_c 10.9819(12)
_cell_measurement_reflns_used 25
_cell_measurement_temperature 295
_cell_measurement_theta_max 18.07
_cell_measurement_theta_min 8.77
_cell_volume 1007.5(2)
_computing_data_collection 'CAD-4-Express (Enraf-Nonius, 1993)'
_computing_data_reduction 'MolEN (Fair, 1990)'
_computing_molecular_graphics 'PLATON (Spek, 1998)'
_computing_publication_material MolEN
_computing_structure_refinement 'MolEN (Fair, 1990)'
_computing_structure_solution 'MolEN (Fair, 1990)'
_diffrn_measurement_device 'Enraf-Nonius CAD-4'
_diffrn_measurement_method '\w/2\q scans'
_diffrn_radiation_type MoK\a
_diffrn_radiation_wavelength 0.71073
_diffrn_reflns_av_R_equivalents 0.014
_diffrn_reflns_limit_h_max 0
_diffrn_reflns_limit_h_min -12
_diffrn_reflns_limit_k_max 12
_diffrn_reflns_limit_k_min -13
_diffrn_reflns_limit_l_max 13
_diffrn_reflns_limit_l_min -13
_diffrn_reflns_number 4120
_diffrn_reflns_theta_max 26.42
_diffrn_standards_decay_% 1.26
_diffrn_standards_interval_time 120
_diffrn_standards_number 3
_exptl_absorpt_coefficient_mu 1.635
_exptl_absorpt_correction_T_max 0.999
_exptl_absorpt_correction_T_min 0.935
_exptl_absorpt_correction_type 'empirical via \y scans (Fair, 1990)'
_exptl_crystal_colour Green
_exptl_crystal_density_diffrn 1.578
_exptl_crystal_density_meas ?
_exptl_crystal_description Pinacoid
_exptl_crystal_size_max 0.40
_exptl_crystal_size_mid 0.30
_exptl_crystal_size_min 0.20
_refine_diff_density_max 0.970
_refine_diff_density_min -0.139
_refine_ls_extinction_coef none
_refine_ls_extinction_method none
_refine_ls_goodness_of_fit_obs 0.96
_refine_ls_hydrogen_treatment mixed
_refine_ls_number_parameters 268
_refine_ls_number_reflns 2733
_refine_ls_R_factor_obs 0.044
_refine_ls_shift/esd_max 0.00031
_refine_ls_structure_factor_coef F
_refine_ls_weighting_scheme
;
w = 1/[\sF^2^ + (0.02F)^2^ + 0.2] if F^2^ > \sF^2^
 w = 0 if F^2^ < \sF^2^
;
_refine_ls_wR_factor_obs 0.046
_reflns_number_observed 2733
_reflns_number_total 3926
_reflns_observed_criterion I>1\s(I)
_cod_data_source_file bm1276.cif
_cod_data_source_block CUCUCU
_cod_depositor_comments
;
The following automatic conversions were performed:

'_exptl_crystal_density_meas' value 'not measured' was changed to '?'
- the value is perceived as not measured.

Automatic conversion script
Id: cif_fix_values 3008 2015-01-20 13:52:24Z robertas 
;
_cod_original_formula_sum 'C42 H46 N4 O10 Cu3'
_cod_database_code 2008320

loop_
_symmetry_equiv_pos_as_xyz
x,y,z
-x,-y,-z

loop_
_atom_site_aniso_label
_atom_site_aniso_U_11
_atom_site_aniso_U_22
_atom_site_aniso_U_33
_atom_site_aniso_U_12
_atom_site_aniso_U_13
_atom_site_aniso_U_23
_atom_site_aniso_type_symbol
Cu1 0.0302(3) 0.0296(3) 0.0282(2) -0.0086(2) -0.0093(2) -0.0140(2) Cu
Cu2 0.0335(2) 0.0336(2) 0.0364(2) -0.0103(2) -0.0097(2) -0.01900(10) Cu
O1 0.0350(10) 0.0340(10) 0.0380(10) -0.0050(10) -0.0144(9) -0.0193(8) O
O2 0.0270(10) 0.0430(10) 0.0410(10) -0.0070(10) -0.0078(9) -0.0260(8) O
O3 0.0460(10) 0.0360(10) 0.0270(10) -0.0160(10) -0.0070(10) -0.0130(8) O
O4 0.062(2) 0.0380(10) 0.0350(10) -0.0190(10) -0.0090(10) -0.0167(8) O
O5 0.053(2) 0.0470(10) 0.0260(10) -0.0140(10) -0.0070(10) -0.0140(9) O
N1 0.034(2) 0.049(2) 0.0420(10) -0.0180(10) -0.0030(10) -0.0250(10) N
N2 0.051(2) 0.0250(10) 0.0420(10) -0.0090(10) -0.0200(10) -0.0120(10) N
C1 0.031(2) 0.040(2) 0.0320(10) 0.000(2) -0.0050(10) -0.0230(10) C
C2 0.044(2) 0.040(2) 0.048(2) 0.002(2) -0.013(2) -0.0240(10) C
C3 0.064(3) 0.040(2) 0.060(2) 0.012(2) -0.022(2) -0.025(2) C
C4 0.075(3) 0.071(3) 0.062(2) 0.031(3) -0.037(2) -0.038(2) C
C5 0.050(3) 0.076(2) 0.074(2) 0.016(2) -0.033(2) -0.0510(10) C
C6 0.036(2) 0.056(2) 0.040(2) -0.002(2) -0.0110(10) -0.0290(10) C
C7 0.030(2) 0.075(2) 0.053(2) -0.009(2) -0.0100(10) -0.0400(10) C
C8 0.055(3) 0.068(2) 0.067(2) -0.036(2) 0.002(2) -0.038(2) C
C9 0.072(3) 0.064(2) 0.077(3) -0.038(2) -0.010(2) -0.031(2) C
C10 0.067(3) 0.038(2) 0.062(2) -0.020(2) -0.024(2) -0.016(2) C
C11 0.033(2) 0.028(2) 0.029(2) -0.002(2) -0.0140(10) -0.0060(10) C
C12 0.038(2) 0.050(2) 0.045(2) -0.005(2) -0.014(2) -0.0230(10) C
C13 0.034(2) 0.078(3) 0.054(2) -0.010(2) -0.006(2) -0.028(2) C
C14 0.045(3) 0.100(4) 0.059(3) 0.001(3) -0.001(2) -0.043(2) C
C15 0.058(3) 0.074(2) 0.064(2) 0.003(2) -0.014(2) -0.048(2) C
C16 0.041(2) 0.035(2) 0.037(2) 0.000(2) -0.012(2) -0.0170(10) C
C17 0.056(3) 0.035(2) 0.049(2) 0.005(2) -0.023(2) -0.0250(10) C
C18 0.033(2) 0.035(2) 0.031(2) -0.005(2) -0.003(2) -0.0140(10) C
C19 0.102(4) 0.064(2) 0.039(2) -0.040(2) 0.001(2) -0.021(2) C
C20 0.056(2) 0.049(2) 0.034(2) -0.020(2) -0.014(2) -0.0100(10) C
C21 0.070(3) 0.047(2) 0.033(2) -0.015(2) -0.013(2) -0.0160(10) C

loop_
_atom_site_label
_atom_site_fract_x
_atom_site_fract_y
_atom_site_fract_z
_atom_site_U_iso_or_equiv
_atom_site_thermal_displace_type
_atom_site_calc_flag
_atom_site_calc_attached_atom
_atom_site_type_symbol
Cu1 0.000 0.000 0.000 0.0271(2) Ueq . . Cu
Cu2 0.12344(5) 0.18957(5) 0.08352(5) 0.03140(10) Ueq . . Cu
O1 0.1624(3) 0.0042(3) 0.0700(3) 0.0323(6) Ueq . . O
O2 -0.0661(3) 0.1668(3) 0.0970(3) 0.0332(6) Ueq . . O
O3 0.0876(3) 0.1386(3) -0.1843(3) 0.0349(8) Ueq . . O
O4 0.1657(3) 0.3028(3) -0.1530(3) 0.0429(8) Ueq . . O
O5 0.0777(3) 0.0440(3) 0.3585(3) 0.0416(8) Ueq . . O
N1 0.3190(4) 0.1877(4) 0.0806(3) 0.0387(10) Ueq . . N
N2 0.0634(4) 0.3497(3) 0.1396(3) 0.0370(8) Ueq . . N
C1 0.2452(4) -0.0961(4) 0.1372(4) 0.0323(10) Ueq . . C
C2 0.2248(5) -0.2382(4) 0.1806(4) 0.0419(14) Ueq . . C
C3 0.3071(6) -0.3420(5) 0.2549(5) 0.0536(14) Ueq . . C
C4 0.4182(6) -0.3112(6) 0.2860(5) 0.0655(16) Ueq . . C
C5 0.4436(5) -0.1755(5) 0.2392(5) 0.0576(14) Ueq . . C
C6 0.3587(5) -0.0664(5) 0.1677(4) 0.0403(12) Ueq . . C
C7 0.3950(5) 0.0766(5) 0.1208(4) 0.0468(12) Ueq . . C
C8 0.3815(5) 0.3201(5) 0.0336(5) 0.0592(14) Ueq . . C
C9 0.3063(6) 0.3979(5) 0.1196(6) 0.0676(16) Ueq . . C
C10 0.1609(5) 0.4563(5) 0.1053(5) 0.0531(14) Ueq . . C
C11 -0.1749(4) 0.1884(4) 0.1888(4) 0.0306(12) Ueq . . C
C12 -0.2983(5) 0.1194(5) 0.2293(4) 0.0418(12) Ueq . . C
C13 -0.4147(5) 0.1419(6) 0.3237(5) 0.0553(14) Ueq . . C
C14 -0.4161(6) 0.2338(6) 0.3807(6) 0.0679(19) Ueq . . C
C15 -0.2990(6) 0.3039(6) 0.3423(5) 0.0593(14) Ueq . . C
C16 -0.1780(5) 0.2825(4) 0.2492(4) 0.0367(12) Ueq . . C
C17 -0.0610(5) 0.3633(4) 0.2113(4) 0.0425(14) Ueq . . C
C18 0.1459(5) 0.2507(4) -0.2260(4) 0.0337(12) Ueq . . C
C19 0.1939(6) 0.3265(6) -0.3840(5) 0.0681(16) Ueq . . C
C20 0.1208(5) 0.0671(5) 0.4580(4) 0.0459(12) Ueq . . C
C21 0.0028(6) -0.0792(5) 0.4281(4) 0.0485(14) Ueq . . C
H2 0.152 -0.261 0.157 0.0557 Uiso . . H
H3 0.289 -0.437 0.286 0.0735 Uiso . . H
H4 0.474 -0.384 0.340 0.0823 Uiso . . H
H5 0.523 -0.154 0.254 0.0722 Uiso . . H
H7 0.486 0.087 0.121 0.0608 Uiso . . H
H12 -0.300 0.056 0.190 0.0570 Uiso . . H
H13 -0.495 0.093 0.350 0.0722 Uiso . . H
H14 -0.498 0.249 0.445 0.0836 Uiso . . H
H15 -0.300 0.367 0.380 0.0760 Uiso . . H
H17 -0.078 0.434 0.243 0.0519 Uiso . . H
H81 0.378 0.375 -0.060 0.0811 Uiso . . H
H82 0.474 0.301 0.042 0.0811 Uiso . . H
H91 0.360 0.473 0.096 0.0912 Uiso . . H
H92 0.296 0.336 0.213 0.0912 Uiso . . H
H101 0.124 0.501 0.166 0.0671 Uiso . . H
H102 0.170 0.519 0.011 0.0671 Uiso . . H
H191 0.233 0.273 -0.423 0.0836 Uiso . . H
H192 0.133 0.390 -0.392 0.0836 Uiso . . H
H193 0.267 0.375 -0.407 0.0836 Uiso . . H
H201 0.184 -0.010 0.499 0.0608 Uiso . . H
H202 0.167 0.145 0.420 0.0608 Uiso . . H
H211 -0.040 -0.080 0.367 0.0646 Uiso . . H
H212 0.063 -0.156 0.465 0.0646 Uiso . . H

loop_
_geom_angle_atom_site_label_1
_geom_angle_atom_site_label_2
_geom_angle_atom_site_label_3
_geom_angle
_geom_angle_publ_flag
O1 Cu1 O2 73.60(10) yes
O1 Cu1 O3 89.20(10) yes
O2 Cu1 O3 92.30(10) yes
O1 Cu2 O2 84.30(10) yes
O1 Cu2 O4 90.70(10) yes
O1 Cu2 N1 89.60(10) yes
O1 Cu2 N2 167.70(10) yes
O2 Cu2 O4 90.40(10) yes
O2 Cu2 N1 173.00(10) yes
O2 Cu2 N2 91.4(2) yes
O4 Cu2 N1 93.10(10) yes
O4 Cu2 N2 100.90(10) yes
N1 Cu2 N2 94.0(2) yes
Cu1 O1 Cu2 101.50(10) yes
Cu1 O1 C1 132.0(3) no
Cu2 O1 C1 122.8(3) yes
Cu2 O2 C11 124.4(3) yes
Cu1 O3 C18 134.1(3) yes
Cu2 O4 C18 122.4(2) yes
C20 O5 C21 109.1(3) no
Cu2 N1 C7 123.2(4) yes
Cu2 N1 C8 119.4(3) yes
C7 N1 C8 117.4(4) no
Cu2 N2 C10 122.3(3) yes
Cu2 N2 C17 121.3(4) yes
C10 N2 C17 116.4(4) no
O1 C1 C2 121.5(5) no
O1 C1 C6 121.6(4) no
C2 C1 C6 116.9(4) no
C1 C2 C3 121.4(5) no
C1 C2 H2 118.9 no
C3 C2 H2 119.7 no
C2 C3 C4 121.1(5) no
C2 C3 H3 119.8 no
C4 C3 H3 119.1 no
C3 C4 C5 118.3(5) no
C3 C4 H4 120.9 no
C5 C4 H4 120.7 no
C4 C5 C6 122.3(6) no
C4 C5 H5 118.8 no
C6 C5 H5 118.9 no
C1 C6 C5 119.8(5) no
C1 C6 C7 121.8(4) no
C5 C6 C7 118.2(5) no
N1 C7 C6 127.7(5) no
N1 C7 H7 116.7 no
C6 C7 H7 115.6 no
N1 C8 C9 112.1(4) no
N1 C8 H81 108.2 no
N1 C8 H82 109.0 no
C9 C8 H81 108.4 no
C9 C8 H82 107.5 no
H81 C8 H82 111.6 no
C8 C9 C10 116.1(6) no
C8 C9 H91 108.6 no
C8 C9 H92 106.9 no
C10 C9 H91 108.0 no
C10 C9 H92 106.2 no
H91 C9 H92 111.1 no
N2 C10 C9 114.4(4) no
N2 C10 H101 108.2 no
N2 C10 H102 107.7 no
C9 C10 H101 108.0 no
C9 C10 H102 106.7 no
H101 C10 H102 112.0 no
O2 C11 C12 119.9(5) no
O2 C11 C16 123.1(4) no
C12 C11 C16 117.0(4) no
C11 C12 C13 121.1(6) no
C11 C12 H12 119.1 no
C13 C12 H12 119.8 no
C12 C13 C14 121.1(5) no
C12 C13 H13 119.0 no
C14 C13 H13 119.8 no
C13 C14 C15 119.3(5) no
C13 C14 H14 120.0 no
C15 C14 H14 120.6 no
C14 C15 C16 121.6(6) no
C14 C15 H15 119.5 no
C16 C15 H15 118.9 no
C11 C16 C15 119.9(5) no
C11 C16 C17 122.0(4) no
C15 C16 C17 118.0(5) no
N2 C17 C16 127.8(5) no
N2 C17 H17 116.1 no
C16 C17 H17 116.1 no
O3 C18 O4 127.4(3) yes
O3 C18 C19 114.1(5) no
O4 C18 C19 118.5(4) no
C18 C19 H191 112.8 no
C18 C19 H192 96.5 no
C18 C19 H193 109.9 no
H191 C19 H192 138.2 no
H191 C19 H193 97.8 no
H192 C19 H193 99.3 no
O5 C20 H201 109.2 no
O5 C20 H202 113.2 no
H201 C20 H202 107.0 no
O5 C21 H211 106.8 no
O5 C21 H212 109.2 no
H211 C21 H212 118.4 no

loop_
_geom_bond_atom_site_label_1
_geom_bond_atom_site_label_2
_geom_bond_site_symmetry_1
_geom_bond_site_symmetry_2
_geom_bond_distance
_geom_bond_publ_flag
Cu1 Cu2 . . 3.1242(7) yes
Cu1 O1 . . 2.026(3) yes
Cu1 O2 . . 2.356(3) yes
Cu1 O3 . . 1.951(2) yes
Cu2 O1 . . 2.008(3) yes
Cu2 O2 . . 1.922(3) yes
Cu2 O4 . . 2.265(3) yes
Cu2 N1 . . 1.957(4) yes
Cu2 N2 . . 1.997(4) yes
O1 C1 . . 1.319(5) yes
O2 C11 . . 1.303(5) yes
O3 C18 . . 1.265(6) yes
O4 C18 . . 1.236(7) yes
O5 C20 . . 1.419(7) no
O5 C21 . . 1.417(6) no
N1 C7 . . 1.265(5) no
N1 C8 . . 1.465(7) no
N2 C10 . . 1.486(7) no
N2 C17 . . 1.279(5) no
C1 C2 . . 1.410(6) no
C1 C6 . . 1.410(8) no
C2 C3 . . 1.365(7) no
C2 H2 . . 0.950 no
C3 C4 . . 1.400(10) no
C3 H3 . . 0.950 no
C4 C5 . . 1.353(8) no
C4 H4 . . 0.950 no
C5 C6 . . 1.395(6) no
C5 H5 . . 0.950 no
C6 C7 . . 1.459(7) no
C7 H7 . . 0.951 no
C8 C9 . . 1.474(8) no
C8 H81 . . 0.939 no
C8 H82 . . 0.937 no
C9 C10 . . 1.510(8) no
C9 H91 . . 0.951 no
C9 H92 . . 0.930 no
C10 H101 . . 0.930 no
C10 H102 . . 0.941 no
C11 C12 . . 1.413(7) no
C11 C16 . . 1.420(8) no
C12 C13 . . 1.369(7) no
C12 H12 . . 0.950 no
C13 C14 . . 1.370(10) no
C13 H13 . . 0.950 no
C14 C15 . . 1.367(9) no
C14 H14 . . 0.950 no
C15 C16 . . 1.384(7) no
C15 H15 . . 0.931 no
C16 C17 . . 1.437(7) no
C17 H17 . . 0.931 no
C18 C19 . . 1.513(6) no
C19 H191 . . 0.831 no
C19 H192 . . 0.821 no
C19 H193 . . 0.886 no
C20 H201 . . 0.971 no
C20 H202 . . 0.891 no
C21 H211 . . 0.906 no
C21 H212 . . 0.935 no

loop_
_geom_torsion_atom_site_label_1
_geom_torsion_atom_site_label_2
_geom_torsion_atom_site_label_3
_geom_torsion_atom_site_label_4
_geom_torsion
_geom_torsion_publ_flag
O3 Cu1 O1 Cu2 73.30(10) no
O3 Cu1 O1 C1 -128.8(3) no
O1 Cu1 O3 C18 -44.7(4) no
O2 Cu2 O1 Cu1 23.10(10) no
O2 Cu2 O1 C1 -137.5(3) no
O4 Cu2 O1 Cu1 -67.20(10) no
O4 Cu2 O1 C1 132.2(3) no
N1 Cu2 O1 Cu1 -160.30(10) no
N1 Cu2 O1 C1 39.1(3) no
N2 Cu2 O1 Cu1 92.9(7) no
N2 Cu2 O1 C1 -67.7(8) no
O1 Cu2 O2 C11 133.9(3) no
O4 Cu2 O2 C11 -135.5(3) no
N1 Cu2 O2 C11 104.40(10) no
N2 Cu2 O2 C11 -34.6(3) no
O1 Cu2 O4 C18 28.5(4) no
O2 Cu2 O4 C18 -55.9(4) no
N1 Cu2 O4 C18 118.1(4) no
N2 Cu2 O4 C18 -147.3(4) no
O1 Cu2 N1 C7 -25.5(3) no
O1 Cu2 N1 C8 156.3(3) no
O2 Cu2 N1 C8 -174.5(9) no
O4 Cu2 N1 C7 -116.2(4) no
O4 Cu2 N1 C8 65.6(3) no
N2 Cu2 N1 C7 142.7(4) no
N2 Cu2 N1 C8 -35.6(3) no
O1 Cu2 N2 C10 133.0(6) no
O1 Cu2 N2 C17 -44.8(9) no
O2 Cu2 N2 C10 -157.9(3) no
O2 Cu2 N2 C17 24.3(3) no
O4 Cu2 N2 C10 -67.2(3) no
O4 Cu2 N2 C17 115.0(4) no
N1 Cu2 N2 C10 26.7(3) no
N1 Cu2 N2 C17 -151.1(3) no
Cu1 O1 C1 C6 175.9(3) no
Cu2 O1 C1 C2 150.5(3) no
Cu2 O1 C1 C6 -30.1(5) no
Cu2 O2 C11 C12 -154.8(3) no
Cu2 O2 C11 C16 27.0(5) no
Cu1 O3 C18 C19 -177.7(4) no
Cu2 O4 C18 O3 8.1(7) no
Cu2 O4 C18 C19 -172.5(4) no
C21 O5 C20 H201 62.5 no
C21 O5 C20 H202 -178.4 no
C20 O5 C21 H211 166.9 no
C20 O5 C21 H212 -64.0 no
Cu2 N1 C7 H7 -175.7 no
C8 N1 C7 C6 -177.9(4) no
Cu2 N1 C8 C9 58.9(5) no
Cu2 N1 C8 H81 -60.7 no
Cu2 N1 C8 H82 177.8 no
C7 N1 C8 C9 -119.5(5) no
C7 N1 C8 H81 121.0 no
Cu2 N2 C10 C9 -39.6(5) no
Cu2 N2 C10 H101 -160.0 no
Cu2 N2 C10 H102 78.8 no
C17 N2 C10 C9 138.3(4) no
C17 N2 C10 H101 17.9 no
C17 N2 C10 H102 -103.4 no
Cu2 N2 C17 C16 -7.4(6) no
Cu2 N2 C17 H17 172.4 no
C10 N2 C17 C16 174.7(4) no
O1 C1 C2 C3 -177.4(4) no
C6 C1 C2 H2 -176.9 no
O1 C1 C6 C5 179.9(4) no
C2 C1 C6 C7 176.4(4) no
C1 C2 C3 H3 177.8 no
H2 C2 C3 C4 177.6 no
C2 C3 C4 H4 178.2 no
H3 C3 C4 C5 178.9 no
C3 C4 C5 H5 -175.5 no
H4 C4 C5 C6 -175.7 no
C4 C5 C6 C7 -179.7(5) no
H5 C5 C6 C1 176.2 no
C1 C6 C7 N1 18.2(7) no
C1 C6 C7 H7 -162.3 no
C5 C6 C7 N1 -164.6(5) no
C5 C6 C7 H7 14.9 no
N1 C8 C9 C10 -68.5(6) no
N1 C8 C9 H91 169.6 no
N1 C8 C9 H92 49.7 no
H81 C8 C9 C10 50.9 no
H81 C8 C9 H91 -71.0 no
H81 C8 C9 H92 169.1 no
H82 C8 C9 C10 171.7 no
H82 C8 C9 H91 49.8 no
H82 C8 C9 H92 -70.1 no
C8 C9 C10 N2 58.2(6) no
C8 C9 C10 H101 178.7 no
C8 C9 C10 H102 -60.7 no
H91 C9 C10 N2 -179.6 no
H91 C9 C10 H101 -59.1 no
H91 C9 C10 H102 61.5 no
H92 C9 C10 N2 -60.5 no
H92 C9 C10 H101 60.1 no
H92 C9 C10 H102 -179.4 no
O2 C11 C12 C13 -178.9(4) no
C16 C11 C12 H12 179.5 no
O2 C11 C16 C15 177.7(4) no
C12 C11 C16 C17 -177.1(4) no
C11 C12 C13 H13 -178.8 no
H12 C12 C13 C14 -179.2 no
C12 C13 C14 H14 179.2 no
H13 C13 C14 C15 179.7 no
C13 C14 C15 H15 179.5 no
H14 C14 C15 C16 179.6 no
C14 C15 C16 C17 178.3(5) no
H15 C15 C16 C11 -179.2 no
C11 C16 C17 N2 -11.3(7) no
C11 C16 C17 H17 169.0 no
C15 C16 C17 N2 172.1(5) no
C15 C16 C17 H17 -7.6 no
O3 C18 C19 H191 -43.4 no
O3 C18 C19 H192 106.3 no
O3 C18 C19 H193 -151.4 no
O4 C18 C19 H191 137.2 no
O4 C18 C19 H192 -73.2 no
O4 C18 C19 H193 29.2 no
